data_4514418
loop_
_publ_author_name
'Zhao, Kang'
'Du, Rongrong'
'Wang, Bingyang'
'Liu, Jianhua'
'Xia, Chungu'
'Yang, Lei'

_publ_section_title
;
 RhCl3&#x00B7;3H2O-Catalyzed Regioselective C(sp2)--H Alkoxycarbonylation:
 Efficient Synthesis of Indole- and Pyrrole-2-carboxylic Acid Esters
;
_journal_issue 6
_journal_name_full 'ACS Catalysis'
_journal_page_first 5545
_journal_paper_doi 10.1021/acscatal.9b01193
_journal_volume 9
_journal_year 2019
_chemical_formula_sum 'C15 H11 N3 O2'
_chemical_formula_weight 265.27
_space_group_crystal_system monoclinic
_space_group_IT_number 15
_space_group_name_Hall '-C 2yc'
_space_group_name_H-M_alt 'C 1 2/c 1'
_symmetry_space_group_name_Hall '-C 2yc'
_symmetry_space_group_name_H-M 'C 1 2/c 1'
_atom_sites_solution_hydrogens geom
_atom_sites_solution_primary direct
_atom_sites_solution_secondary difmap
_audit_creation_method SHELXL-2014/7
_cell_angle_alpha 90
_cell_angle_beta 100.533(4)
_cell_angle_gamma 90
_cell_formula_units_Z 8
_cell_length_a 19.260(4)
_cell_length_b 6.4425(14)
_cell_length_c 20.274(5)
_cell_measurement_reflns_used 2218
_cell_measurement_temperature 296(2)
_cell_measurement_theta_max 26.77
_cell_measurement_theta_min 2.68
_cell_volume 2473.3(10)
_computing_cell_refinement 'Bruker SMART'
_computing_data_collection 'Bruker SMART APEX II'
_computing_data_reduction 'Bruker SAINT'
_computing_molecular_graphics SHELXTL
_computing_publication_material SHELXTL
_computing_structure_refinement 'SHELXL-2014/7 (Sheldrick, 2014)'
_computing_structure_solution 'SHELXL-2014/7 (Sheldrick, 2014)'
_diffrn_ambient_temperature 296(2)
_diffrn_detector_area_resol_mean 'fine-focus sealed tube'
_diffrn_measured_fraction_theta_full 0.996
_diffrn_measured_fraction_theta_max 0.885
_diffrn_measurement_device_type 'Bruker APEX II area detector'
_diffrn_measurement_method '\w scan'
_diffrn_radiation_type MoK\a
_diffrn_radiation_wavelength 0.71073
_diffrn_reflns_av_R_equivalents 0.0292
_diffrn_reflns_av_unetI/netI 0.0376
_diffrn_reflns_Laue_measured_fraction_full 0.996
_diffrn_reflns_Laue_measured_fraction_max 0.885
_diffrn_reflns_limit_h_max 24
_diffrn_reflns_limit_h_min -24
_diffrn_reflns_limit_k_max 9
_diffrn_reflns_limit_k_min -8
_diffrn_reflns_limit_l_max 24
_diffrn_reflns_limit_l_min -29
_diffrn_reflns_number 8272
_diffrn_reflns_point_group_measured_fraction_full 0.996
_diffrn_reflns_point_group_measured_fraction_max 0.885
_diffrn_reflns_theta_full 25.242
_diffrn_reflns_theta_max 31.363
_diffrn_reflns_theta_min 2.043
_exptl_absorpt_coefficient_mu 0.098
_exptl_absorpt_correction_type multi-scan
_exptl_absorpt_process_details SADABS
_exptl_crystal_colour colorless
_exptl_crystal_density_diffrn 1.425
_exptl_crystal_description block
_exptl_crystal_F_000 1104
_exptl_crystal_size_max 0.300
_exptl_crystal_size_mid 0.280
_exptl_crystal_size_min 0.200
_exptl_transmission_factor_max 0.7462
_exptl_transmission_factor_min 0.6686
_refine_diff_density_max 0.238
_refine_diff_density_min -0.205
_refine_diff_density_rms 0.041
_refine_ls_extinction_method none
_refine_ls_goodness_of_fit_ref 0.998
_refine_ls_hydrogen_treatment constr
_refine_ls_matrix_type full
_refine_ls_number_parameters 181
_refine_ls_number_reflns 3603
_refine_ls_number_restraints 0
_refine_ls_restrained_S_all 0.998
_refine_ls_R_factor_all 0.0704
_refine_ls_R_factor_gt 0.0450
_refine_ls_shift/su_max 0.000
_refine_ls_shift/su_mean 0.000
_refine_ls_structure_factor_coef Fsqd
_refine_ls_weighting_details 'w=1/[\s^2^(Fo^2^)+(0.1000P)^2^+0.0011P] where P=(Fo^2^+2Fc^2^)/3'
_refine_ls_weighting_scheme calc
_refine_ls_wR_factor_gt 0.1361
_refine_ls_wR_factor_ref 0.1621
_reflns_Friedel_coverage 0.000
_reflns_number_gt 2440
_reflns_number_total 3603
_reflns_threshold_expression 'I > 2\s(I)'
_cod_data_source_file cs9b01193_si_004.cif
_cod_data_source_block 1
_cod_depositor_comments
;
The following automatic conversions were performed:

'_exptl_absorpt_correction_type' value 'Multi-scan' changed to
'multi-scan' according to
/home/data/users/saulius/crontab/automatic-downloads/rss-feeds/ACS/lib/dictionaries/cif_core.dic
dictionary named 'cif_core.dic' version 2.4.2 from 2011-04-26.

Automatic conversion script
Id: cif_fix_values 4973 2017-02-22 13:04:09Z antanas 

 Adding full bibliography for 4514415--4514418.cif.
;
_cod_original_cell_volume 2473.3(9)
_cod_database_code 4514418
_shelx_shelxl_version_number 2014/7
_shelx_space_group_comment
;
The symmetry employed for this shelxl refinement is uniquely defined
by the following loop, which should always be used as a source of
symmetry information in preference to the above space-group names.
They are only intended as comments.
;
_shelx_estimated_absorpt_t_min 0.971
_shelx_estimated_absorpt_t_max 0.981

loop_
_space_group_symop_operation_xyz
'x, y, z'
'-x, y, -z+1/2'
'x+1/2, y+1/2, z'
'-x+1/2, y+1/2, -z+1/2'
'-x, -y, -z'
'x, -y, z-1/2'
'-x+1/2, -y+1/2, -z'
'x+1/2, -y+1/2, z-1/2'

loop_
_atom_site_label
_atom_site_type_symbol
_atom_site_fract_x
_atom_site_fract_y
_atom_site_fract_z
_atom_site_U_iso_or_equiv
_atom_site_adp_type
_atom_site_occupancy
_atom_site_site_symmetry_order
_atom_site_calc_flag
_atom_site_refinement_flags_posn
_atom_site_refinement_flags_adp
C1 C 0.00630(7) 0.9040(2) 0.12588(6) 0.0372(3) Uani 1 1 d . .
C2 C -0.05368(7) 0.8254(3) 0.14677(7) 0.0491(4) Uani 1 1 d . .
H2 H -0.0519 0.7055 0.1726 0.059 Uiso 1 1 calc R U
C3 C -0.11581(8) 0.9344(3) 0.12728(8) 0.0582(5) Uani 1 1 d . .
H3 H -0.1567 0.8849 0.1400 0.070 Uiso 1 1 calc R U
C4 C -0.11960(8) 1.1147(3) 0.08946(8) 0.0580(5) Uani 1 1 d . .
H4 H -0.1628 1.1816 0.0767 0.070 Uiso 1 1 calc R U
C5 C -0.06032(8) 1.1952(3) 0.07071(7) 0.0510(4) Uani 1 1 d . .
H5 H -0.0627 1.3176 0.0461 0.061 Uiso 1 1 calc R U
C6 C 0.00402(7) 1.0898(2) 0.08925(6) 0.0387(3) Uani 1 1 d . .
C7 C 0.07424(7) 1.1297(2) 0.07846(6) 0.0371(3) Uani 1 1 d . .
C8 C 0.11564(7) 0.9724(2) 0.10690(6) 0.0339(3) Uani 1 1 d . .
C9 C 0.18385(7) 0.9275(2) 0.08805(6) 0.0365(3) Uani 1 1 d . .
C10 C 0.18354(9) 1.2951(2) 0.06509(8) 0.0511(4) Uani 1 1 d . .
H10A H 0.2050 1.3889 0.0372 0.061 Uiso 1 1 calc R U
H10B H 0.1943 1.3461 0.1108 0.061 Uiso 1 1 calc R U
C11 C 0.10446(8) 1.2953(2) 0.04156(7) 0.0462(4) Uani 1 1 d . .
H11A H 0.0850 1.4290 0.0505 0.055 Uiso 1 1 calc R U
H11B H 0.0932 1.2693 -0.0063 0.055 Uiso 1 1 calc R U
C12 C 0.10426(6) 0.6786(2) 0.18399(6) 0.0342(3) Uani 1 1 d . .
C13 C 0.19644(8) 0.5684(3) 0.26002(7) 0.0538(4) Uani 1 1 d . .
H13 H 0.2423 0.5849 0.2836 0.065 Uiso 1 1 calc R U
C14 C 0.16049(9) 0.3925(3) 0.27027(8) 0.0542(4) Uani 1 1 d . .
H14 H 0.1804 0.2908 0.3004 0.065 Uiso 1 1 calc R U
C15 C 0.09364(9) 0.3733(3) 0.23394(8) 0.0514(4) Uani 1 1 d . .
H15 H 0.0674 0.2565 0.2406 0.062 Uiso 1 1 calc R U
N1 N 0.07594(5) 0.82904(17) 0.13644(5) 0.0359(3) Uani 1 1 d . .
N2 N 0.16884(6) 0.71747(19) 0.21785(6) 0.0443(3) Uani 1 1 d . .
N3 N 0.06443(6) 0.51478(18) 0.18934(6) 0.0439(3) Uani 1 1 d . .
O1 O 0.21109(5) 0.75951(16) 0.08924(6) 0.0508(3) Uani 1 1 d . .
O2 O 0.21410(5) 1.08973(16) 0.06242(5) 0.0480(3) Uani 1 1 d . .

loop_
_atom_site_aniso_label
_atom_site_aniso_U_11
_atom_site_aniso_U_22
_atom_site_aniso_U_33
_atom_site_aniso_U_23
_atom_site_aniso_U_13
_atom_site_aniso_U_12
C1 0.0299(6) 0.0465(8) 0.0347(6) -0.0005(5) 0.0044(5) 0.0043(5)
C2 0.0345(7) 0.0668(10) 0.0470(7) 0.0071(7) 0.0101(6) 0.0002(7)
C3 0.0335(8) 0.0899(13) 0.0528(9) 0.0005(8) 0.0123(6) 0.0073(8)
C4 0.0384(8) 0.0848(13) 0.0501(8) -0.0020(8) 0.0063(6) 0.0247(8)
C5 0.0492(9) 0.0590(10) 0.0440(7) 0.0034(7) 0.0061(6) 0.0204(7)
C6 0.0393(7) 0.0418(8) 0.0343(6) -0.0014(5) 0.0050(5) 0.0087(5)
C7 0.0406(7) 0.0369(7) 0.0340(6) 0.0006(5) 0.0076(5) 0.0056(5)
C8 0.0334(7) 0.0337(7) 0.0348(6) 0.0010(5) 0.0071(5) 0.0004(5)
C9 0.0330(7) 0.0367(7) 0.0401(6) -0.0014(5) 0.0077(5) -0.0013(5)
C10 0.0623(10) 0.0358(8) 0.0599(9) 0.0020(7) 0.0234(8) -0.0065(6)
C11 0.0627(10) 0.0351(8) 0.0429(7) 0.0049(6) 0.0152(7) 0.0062(6)
C12 0.0351(7) 0.0339(7) 0.0340(6) 0.0015(5) 0.0073(5) 0.0019(5)
C13 0.0440(9) 0.0658(11) 0.0470(8) 0.0128(7) -0.0036(6) 0.0032(7)
C14 0.0553(10) 0.0558(10) 0.0526(8) 0.0214(7) 0.0129(7) 0.0137(7)
C15 0.0559(10) 0.0409(8) 0.0609(9) 0.0139(7) 0.0202(8) 0.0023(7)
N1 0.0292(5) 0.0373(6) 0.0410(5) 0.0070(5) 0.0060(4) 0.0024(4)
N2 0.0381(6) 0.0460(7) 0.0450(6) 0.0073(5) -0.0023(5) -0.0015(5)
N3 0.0424(7) 0.0389(7) 0.0504(6) 0.0046(5) 0.0084(5) -0.0030(5)
O1 0.0428(6) 0.0426(6) 0.0702(7) 0.0014(5) 0.0185(5) 0.0085(4)
O2 0.0467(6) 0.0409(6) 0.0616(6) 0.0012(5) 0.0238(5) -0.0048(4)

loop_
_atom_type_symbol
_atom_type_description
_atom_type_scat_dispersion_real
_atom_type_scat_dispersion_imag
_atom_type_scat_source
C C 0.0033 0.0016 'International Tables Vol C Tables 4.2.6.8 and 6.1.1.4'
H H 0.0000 0.0000 'International Tables Vol C Tables 4.2.6.8 and 6.1.1.4'
N N 0.0061 0.0033 'International Tables Vol C Tables 4.2.6.8 and 6.1.1.4'
O O 0.0106 0.0060 'International Tables Vol C Tables 4.2.6.8 and 6.1.1.4'

loop_
_geom_angle_atom_site_label_1
_geom_angle_atom_site_label_2
_geom_angle_atom_site_label_3
_geom_angle
C2 C1 N1 130.48(13)
C2 C1 C6 121.43(12)
N1 C1 C6 108.07(11)
C3 C2 C1 116.77(15)
C3 C2 H2 121.6
C1 C2 H2 121.6
C2 C3 C4 122.65(15)
C2 C3 H3 118.7
C4 C3 H3 118.7
C5 C4 C3 120.55(14)
C5 C4 H4 119.7
C3 C4 H4 119.7
C4 C5 C6 118.89(15)
C4 C5 H5 120.6
C6 C5 H5 120.6
C5 C6 C1 119.64(13)
C5 C6 C7 133.24(14)
C1 C6 C7 107.11(11)
C8 C7 C6 107.48(11)
C8 C7 C11 119.98(12)
C6 C7 C11 132.47(12)
C7 C8 N1 110.54(11)
C7 C8 C9 121.66(11)
N1 C8 C9 124.59(11)
O1 C9 O2 119.29(12)
O1 C9 C8 125.65(12)
O2 C9 C8 114.83(11)
O2 C10 C11 112.40(12)
O2 C10 H10A 109.1
C11 C10 H10A 109.1
O2 C10 H10B 109.1
C11 C10 H10B 109.1
H10A C10 H10B 107.9
C7 C11 C10 107.84(11)
C7 C11 H11A 110.1
C10 C11 H11A 110.1
C7 C11 H11B 110.1
C10 C11 H11B 110.1
H11A C11 H11B 108.5
N3 C12 N2 127.62(12)
N3 C12 N1 116.69(11)
N2 C12 N1 115.69(11)
N2 C13 C14 122.92(15)
N2 C13 H13 118.5
C14 C13 H13 118.5
C13 C14 C15 116.59(14)
C13 C14 H14 121.7
C15 C14 H14 121.7
N3 C15 C14 122.84(14)
N3 C15 H15 118.6
C14 C15 H15 118.6
C8 N1 C1 106.78(10)
C8 N1 C12 125.04(11)
C1 N1 C12 125.59(11)
C12 N2 C13 114.96(13)
C12 N3 C15 114.99(12)
C9 O2 C10 119.06(11)

loop_
_geom_bond_atom_site_label_1
_geom_bond_atom_site_label_2
_geom_bond_distance
C1 C2 1.3961(19)
C1 N1 1.4046(16)
C1 C6 1.405(2)
C2 C3 1.381(2)
C2 H2 0.9300
C3 C4 1.386(3)
C3 H3 0.9300
C4 C5 1.369(2)
C4 H4 0.9300
C5 C6 1.4025(19)
C5 H5 0.9300
C6 C7 1.4321(18)
C7 C8 1.3518(18)
C7 C11 1.4819(19)
C8 N1 1.4013(16)
C8 C9 1.4627(17)
C9 O1 1.2009(16)
C9 O2 1.3463(16)
C10 O2 1.4529(18)
C10 C11 1.511(2)
C10 H10A 0.9700
C10 H10B 0.9700
C11 H11A 0.9700
C11 H11B 0.9700
C12 N3 1.3208(17)
C12 N2 1.3301(17)
C12 N1 1.4050(16)
C13 N2 1.3303(19)
C13 C14 1.364(2)
C13 H13 0.9300
C14 C15 1.367(2)
C14 H14 0.9300
C15 N3 1.3339(18)
C15 H15 0.9300

loop_
_geom_torsion_atom_site_label_1
_geom_torsion_atom_site_label_2
_geom_torsion_atom_site_label_3
_geom_torsion_atom_site_label_4
_geom_torsion
N1 C1 C2 C3 -179.05(14)
C6 C1 C2 C3 2.6(2)
C1 C2 C3 C4 -0.7(2)
C2 C3 C4 C5 -1.3(3)
C3 C4 C5 C6 1.3(2)
C4 C5 C6 C1 0.6(2)
C4 C5 C6 C7 -179.79(14)
C2 C1 C6 C5 -2.6(2)
N1 C1 C6 C5 178.70(12)
C2 C1 C6 C7 177.66(12)
N1 C1 C6 C7 -0.99(14)
C5 C6 C7 C8 -178.93(15)
C1 C6 C7 C8 0.70(15)
C5 C6 C7 C11 -2.2(3)
C1 C6 C7 C11 177.41(13)
C6 C7 C8 N1 -0.15(15)
C11 C7 C8 N1 -177.34(11)
C6 C7 C8 C9 160.48(12)
C11 C7 C8 C9 -16.72(19)
C7 C8 C9 O1 -150.13(14)
N1 C8 C9 O1 7.7(2)
C7 C8 C9 O2 24.31(18)
N1 C8 C9 O2 -177.86(11)
C8 C7 C11 C10 -20.86(17)
C6 C7 C11 C10 162.77(14)
O2 C10 C11 C7 50.96(15)
N2 C13 C14 C15 0.9(2)
C13 C14 C15 N3 1.5(2)
C7 C8 N1 C1 -0.47(14)
C9 C8 N1 C1 -160.40(12)
C7 C8 N1 C12 -162.98(12)
C9 C8 N1 C12 37.08(19)
C2 C1 N1 C8 -177.59(14)
C6 C1 N1 C8 0.90(14)
C2 C1 N1 C12 -15.2(2)
C6 C1 N1 C12 163.29(12)
N3 C12 N1 C8 -157.19(12)
N2 C12 N1 C8 21.99(18)
N3 C12 N1 C1 43.53(18)
N2 C12 N1 C1 -137.30(13)
N3 C12 N2 C13 2.6(2)
N1 C12 N2 C13 -176.50(12)
C14 C13 N2 C12 -2.7(2)
N2 C12 N3 C15 -0.4(2)
N1 C12 N3 C15 178.64(12)
C14 C15 N3 C12 -1.7(2)
O1 C9 O2 C10 -176.00(13)
C8 C9 O2 C10 9.18(17)
C11 C10 O2 C9 -47.60(17)
